data_1568410
loop_
_publ_author_name
'Pr\"ohm, Patrick'
'Berg, Willi'
'Rupf, Susanne Margot'
'M\"uller, Carsten'
'Riedel, Sebastian'

_publ_section_title
;
 On pyridine chloronium cations
;
_journal_issue 9
_journal_name_full 'Chemical Science'
_journal_page_first 2325
_journal_page_last 2329
_journal_paper_doi 10.1039/D2SC06757A
_journal_volume 14
_journal_year 2023
_chemical_formula_moiety 'C20 H20 Ag N4, 2(B F4), 2(C3 H5 N)'
_chemical_formula_sum 'C26 H30 Ag B2 F8 N6'
_chemical_formula_weight 708.05
_space_group_crystal_system orthorhombic
_space_group_IT_number 60
_space_group_name_Hall '-P 2n 2ab'
_space_group_name_H-M_alt 'P b c n'
_atom_sites_solution_hydrogens geom
_atom_sites_solution_primary dual
_audit_creation_date 2022-04-06
_audit_creation_method
;
Olex2 1.3
(compiled Nov 21 2019 18:26:39 for OlexSys, GUI svn.r6003)
;
_audit_update_record
;
2022-11-30 deposited with the CCDC.	2023-02-06 downloaded from the CCDC.
;
_cell_angle_alpha 90
_cell_angle_beta 90
_cell_angle_gamma 90
_cell_formula_units_Z 4
_cell_length_a 13.6718(18)
_cell_length_b 15.798(2)
_cell_length_c 15.142(2)
_cell_measurement_reflns_used 9821
_cell_measurement_temperature 100.0
_cell_measurement_theta_max 26.39
_cell_measurement_theta_min 2.38
_cell_volume 3270.5(7)
_computing_cell_refinement 'SAINT V8.40B (?, 2016)'
_computing_data_reduction 'SAINT V8.40B (?, 2016)'
_computing_molecular_graphics 'Olex2 1.3 (Dolomanov et al., 2009)'
_computing_publication_material 'Olex2 1.3 (Dolomanov et al., 2009)'
_computing_structure_refinement 'XL  (Sheldrick, 2008)'
_computing_structure_solution 'XT  (Sheldrick, 2015)'
_diffrn_ambient_temperature 100.0
_diffrn_measured_fraction_theta_full 0.998
_diffrn_measured_fraction_theta_max 0.996
_diffrn_measurement_device_type 'Bruker APEX-II CCD'
_diffrn_measurement_method '\f and \w scans'
_diffrn_radiation_type MoK\a
_diffrn_radiation_wavelength 0.71073
_diffrn_reflns_av_R_equivalents 0.0351
_diffrn_reflns_av_unetI/netI 0.0227
_diffrn_reflns_Laue_measured_fraction_full 0.998
_diffrn_reflns_Laue_measured_fraction_max 0.996
_diffrn_reflns_limit_h_max 17
_diffrn_reflns_limit_h_min -14
_diffrn_reflns_limit_k_max 19
_diffrn_reflns_limit_k_min -19
_diffrn_reflns_limit_l_max 18
_diffrn_reflns_limit_l_min -18
_diffrn_reflns_number 23765
_diffrn_reflns_point_group_measured_fraction_full 0.998
_diffrn_reflns_point_group_measured_fraction_max 0.996
_diffrn_reflns_theta_full 25.242
_diffrn_reflns_theta_max 26.423
_diffrn_reflns_theta_min 1.970
_diffrn_source_current 1.0
_diffrn_source_power 0.05
_diffrn_source_voltage 50.0
_diffrn_standards_number 0
_exptl_absorpt_coefficient_mu 0.687
_exptl_absorpt_correction_T_max 0.7454
_exptl_absorpt_correction_T_min 0.5906
_exptl_absorpt_correction_type multi-scan
_exptl_absorpt_process_details
;
SADABS-2016/2 (Bruker,2016/2) was used for absorption correction.
wR2(int) was 0.0910 before and 0.0557 after correction.
The Ratio of minimum to maximum transmission is 0.7923.
The \l/2 correction factor is Not present.
;
_exptl_crystal_colour orange
_exptl_crystal_colour_primary orange
_exptl_crystal_density_diffrn 1.438
_exptl_crystal_description block
_exptl_crystal_F_000 1428
_exptl_crystal_recrystallization_method 'Re-crystallisation from solvent'
_exptl_crystal_size_max 0.33
_exptl_crystal_size_mid 0.3
_exptl_crystal_size_min 0.29
_refine_diff_density_max 1.595
_refine_diff_density_min -0.489
_refine_diff_density_rms 0.109
_refine_ls_extinction_method none
_refine_ls_goodness_of_fit_ref 1.247
_refine_ls_hydrogen_treatment constr
_refine_ls_matrix_type full
_refine_ls_number_parameters 207
_refine_ls_number_reflns 3359
_refine_ls_number_restraints 0
_refine_ls_restrained_S_all 1.247
_refine_ls_R_factor_all 0.0589
_refine_ls_R_factor_gt 0.0539
_refine_ls_shift/su_max 0.000
_refine_ls_shift/su_mean 0.000
_refine_ls_structure_factor_coef Fsqd
_refine_ls_weighting_details 'w=1/[\s^2^(Fo^2^)+(0.0321P)^2^+14.3894P] where P=(Fo^2^+2Fc^2^)/3'
_refine_ls_weighting_scheme calc
_refine_ls_wR_factor_gt 0.1249
_refine_ls_wR_factor_ref 0.1274
_reflns_Friedel_coverage 0.000
_reflns_number_gt 3021
_reflns_number_total 3359
_reflns_threshold_expression 'I > 2\s(I)'
_cod_data_source_file d2sc06757a2.cif
_cod_data_source_block pbcn_notwin
_cod_depositor_comments 'Adding full bibliography for 1568406--1568411.cif.'
_cod_original_cell_volume 3270.6(7)
_cod_database_code 1568410
_shelx_shelxl_version_number 2018/3
_shelx_space_group_comment
;
The symmetry employed for this shelxl refinement is uniquely defined
by the following loop, which should always be used as a source of
symmetry information in preference to the above space-group names.
They are only intended as comments.
;
_shelx_estimated_absorpt_t_max 0.826
_shelx_estimated_absorpt_t_min 0.805
_olex2_refinement_description
;
1. Fixed Uiso
 At 1.2 times of:
  All C(H) groups, All C(H,H) groups
 At 1.5 times of:
  All C(H,H,H) groups
2. Uiso/Uaniso restraints and constraints
Uanis(C401) = Uanis(C402) = Uanis(C405) = Uanis(C404)
3. Others
 Fixed Sof: C400(0.33333) C401(0.33333) H40F(0.33333) H40G(0.33333)
 C402(0.33333) H40H(0.33333) H40I(0.33333) H40J(0.33333) C403(0.66667)
 C404(0.66667) H40D(0.66667) H40E(0.66667) C405(0.66667) H40A(0.66667)
 H40B(0.66667) H40C(0.66667)
4.a Secondary CH2 refined with riding coordinates:
 C401(H40F,H40G), C404(H40D,H40E)
4.b Aromatic/amide H refined with riding coordinates:
 C10(H10), C11(H11), C12(H12), C20(H20), C21(H21), C22(H22), C23(H23),
 C24(H24), C30(H30), C31(H31), C32(H32)
4.c Idealised Me refined with everything fixed:
 C402(H40H,H40I,H40J)
4.d Idealised Me refined as rotating group:
 C405(H40A,H40B,H40C)
;
_olex2_submission_special_instructions 'No special instructions were received'

loop_
_space_group_symop_operation_xyz
'x, y, z'
'-x+1/2, -y+1/2, z+1/2'
'-x, y, -z+1/2'
'x+1/2, -y+1/2, -z'
'-x, -y, -z'
'x-1/2, y-1/2, -z-1/2'
'x, -y, z-1/2'
'-x-1/2, y-1/2, z'

loop_
_atom_site_label
_atom_site_type_symbol
_atom_site_fract_x
_atom_site_fract_y
_atom_site_fract_z
_atom_site_U_iso_or_equiv
_atom_site_adp_type
_atom_site_occupancy
_atom_site_site_symmetry_order
_atom_site_calc_flag
_atom_site_refinement_flags_posn
_atom_site_refinement_flags_adp
_atom_site_refinement_flags_occupancy
_atom_site_disorder_assembly
_atom_site_disorder_group
Ag01 Ag 0.500000 0.26354(2) 0.750000 0.01734(14) Uani 1 2 d S T P . .
F1 F 0.2298(2) 0.35896(18) 0.81107(17) 0.0359(7) Uani 1 1 d . . . . .
F2 F 0.3047(2) 0.24527(18) 0.75169(19) 0.0371(6) Uani 1 1 d . . . . .
F3 F 0.1386(2) 0.25213(19) 0.75418(19) 0.0403(7) Uani 1 1 d . . . . .
F4 F 0.22543(19) 0.33755(17) 0.66206(15) 0.0282(6) Uani 1 1 d . . . . .
N1 N 0.500000 0.4008(3) 0.750000 0.0235(10) Uani 1 2 d S T P . .
N2 N 0.4988(3) 0.2633(2) 0.6068(2) 0.0222(7) Uani 1 1 d . . . . .
N3 N 0.500000 0.1249(3) 0.750000 0.0226(10) Uani 1 2 d S T P . .
N04 N 0.2626(3) 0.0712(3) 0.5570(3) 0.0429(11) Uani 1 1 d . . . . .
C10 C 0.5682(3) 0.4443(3) 0.7948(3) 0.0277(10) Uani 1 1 d . . . . .
H10 H 0.616463 0.413807 0.826796 0.033 Uiso 1 1 calc R U . . .
C11 C 0.5707(5) 0.5315(3) 0.7963(4) 0.0476(15) Uani 1 1 d . . . . .
H11 H 0.620007 0.560695 0.828371 0.057 Uiso 1 1 calc R U . . .
C12 C 0.500000 0.5757(5) 0.750000 0.057(2) Uani 1 2 d S T P . .
H12 H 0.500000 0.635785 0.750001 0.068 Uiso 1 2 calc R U P . .
C20 C 0.5788(3) 0.2865(3) 0.5626(3) 0.0259(9) Uani 1 1 d . . . . .
H20 H 0.632849 0.308787 0.594481 0.031 Uiso 1 1 calc R U . . .
C21 C 0.5856(4) 0.2791(3) 0.4713(3) 0.0325(11) Uani 1 1 d . . . . .
H21 H 0.643238 0.296493 0.441253 0.039 Uiso 1 1 calc R U . . .
C22 C 0.5079(4) 0.2464(3) 0.4251(3) 0.0371(12) Uani 1 1 d . . . . .
H22 H 0.511383 0.239917 0.362833 0.045 Uiso 1 1 calc R U . . .
C23 C 0.4250(4) 0.2232(4) 0.4704(3) 0.0368(12) Uani 1 1 d . . . . .
H23 H 0.370066 0.200989 0.439740 0.044 Uiso 1 1 calc R U . . .
C24 C 0.4225(3) 0.2325(3) 0.5616(3) 0.0284(10) Uani 1 1 d . . . . .
H24 H 0.365026 0.216665 0.592735 0.034 Uiso 1 1 calc R U . . .
C30 C 0.4208(4) 0.0816(3) 0.7244(3) 0.0292(10) Uani 1 1 d . . . . .
H30 H 0.363994 0.111929 0.706814 0.035 Uiso 1 1 calc R U . . .
C31 C 0.4190(4) -0.0059(3) 0.7228(4) 0.0426(13) Uani 1 1 d . . . . .
H31 H 0.362378 -0.035173 0.703159 0.051 Uiso 1 1 calc R U . . .
C32 C 0.500000 -0.0498(4) 0.750000 0.050(2) Uani 1 2 d S T P . .
H32 H 0.500000 -0.109946 0.749999 0.060 Uiso 1 2 calc R U P . .
C400 C 0.235(2) 0.0286(15) 0.4986(17) 0.059(7) Uani 0.3333 1 d . . P A 2
C401 C 0.208(3) -0.0321(19) 0.430(2) 0.107(4) Uani 0.3333 1 d . . P A 2
H40F H 0.136467 -0.039667 0.431649 0.129 Uiso 0.3333 1 calc R U P A 2
H40G H 0.225120 -0.007418 0.371949 0.129 Uiso 0.3333 1 calc R U P A 2
C402 C 0.252(3) -0.113(2) 0.436(2) 0.107(4) Uani 0.3333 1 d . . P A 2
H40H H 0.232047 -0.140010 0.491064 0.161 Uiso 0.3333 1 calc . U P B 2
H40I H 0.323574 -0.106316 0.435345 0.161 Uiso 0.3333 1 calc . U P C 2
H40J H 0.231731 -0.147246 0.385649 0.161 Uiso 0.3333 1 calc . U P D 2
C403 C 0.2826(8) 0.0164(8) 0.5138(8) 0.045(3) Uani 0.6667 1 d . . P A 1
C404 C 0.3056(14) -0.0529(9) 0.4518(10) 0.107(4) Uani 0.6667 1 d . . P A 1
H40D H 0.329988 -0.102414 0.485367 0.129 Uiso 0.6667 1 calc R U P A 1
H40E H 0.358011 -0.034452 0.411036 0.129 Uiso 0.6667 1 calc R U P A 1
C405 C 0.2145(14) -0.0789(10) 0.3980(10) 0.107(4) Uani 0.6667 1 d . . P A 1
H40A H 0.202720 -0.037107 0.351334 0.161 Uiso 0.6667 1 calc R U P A 1
H40B H 0.157433 -0.081481 0.437090 0.161 Uiso 0.6667 1 calc R U P A 1
H40C H 0.225383 -0.134631 0.371284 0.161 Uiso 0.6667 1 calc R U P A 1
B01 B 0.2228(3) 0.2981(3) 0.7434(3) 0.0238(10) Uani 1 1 d . . . . .

loop_
_atom_site_aniso_label
_atom_site_aniso_U_11
_atom_site_aniso_U_22
_atom_site_aniso_U_33
_atom_site_aniso_U_23
_atom_site_aniso_U_13
_atom_site_aniso_U_12
Ag01 0.0201(2) 0.0165(2) 0.0155(2) 0.000 -0.00182(16) 0.000
F1 0.0481(18) 0.0379(15) 0.0218(12) -0.0002(11) -0.0012(12) 0.0069(13)
F2 0.0252(13) 0.0431(16) 0.0429(16) 0.0003(15) -0.0024(12) 0.0097(11)
F3 0.0244(14) 0.0583(19) 0.0381(16) 0.0135(15) -0.0005(12) -0.0093(12)
F4 0.0339(15) 0.0328(14) 0.0179(11) -0.0011(10) -0.0001(10) -0.0010(11)
N1 0.023(2) 0.022(2) 0.025(2) 0.000 -0.002(2) 0.000
N2 0.0245(17) 0.0238(17) 0.0183(16) 0.0011(13) -0.0006(14) -0.0025(16)
N3 0.028(3) 0.016(2) 0.024(2) 0.000 0.001(2) 0.000
N04 0.038(2) 0.041(3) 0.050(3) -0.013(2) -0.002(2) -0.003(2)
C10 0.028(2) 0.022(2) 0.033(2) -0.0039(19) -0.0085(19) 0.0034(18)
C11 0.054(3) 0.023(2) 0.066(4) -0.009(3) -0.023(3) -0.006(2)
C12 0.069(6) 0.021(3) 0.080(6) 0.000 -0.031(5) 0.000
C20 0.023(2) 0.034(2) 0.020(2) 0.0025(18) -0.0015(17) -0.0095(18)
C21 0.033(3) 0.045(3) 0.019(2) 0.005(2) 0.0054(19) -0.012(2)
C22 0.044(3) 0.048(3) 0.019(2) -0.001(2) 0.002(2) -0.013(2)
C23 0.037(3) 0.054(3) 0.019(2) 0.002(2) -0.007(2) -0.017(2)
C24 0.025(2) 0.040(3) 0.020(2) 0.0030(19) -0.0030(17) -0.011(2)
C30 0.027(2) 0.026(2) 0.035(2) 0.0022(18) -0.0042(19) -0.0045(18)
C31 0.050(3) 0.027(2) 0.051(3) 0.001(2) -0.014(3) -0.013(2)
C32 0.075(6) 0.017(3) 0.059(5) 0.000 -0.018(5) 0.000
C400 0.09(2) 0.037(11) 0.054(14) 0.013(9) -0.006(14) -0.002(13)
C401 0.161(11) 0.080(7) 0.082(7) -0.043(5) 0.016(7) -0.013(7)
C402 0.161(11) 0.080(7) 0.082(7) -0.043(5) 0.016(7) -0.013(7)
C403 0.041(6) 0.051(7) 0.044(6) -0.012(5) -0.001(5) 0.010(5)
C404 0.161(11) 0.080(7) 0.082(7) -0.043(5) 0.016(7) -0.013(7)
C405 0.161(11) 0.080(7) 0.082(7) -0.043(5) 0.016(7) -0.013(7)
B01 0.020(2) 0.029(2) 0.023(2) 0.010(2) 0.0007(19) 0.0016(18)

loop_
_atom_type_symbol
_atom_type_description
_atom_type_scat_dispersion_real
_atom_type_scat_dispersion_imag
_atom_type_scat_source
C C 0.0033 0.0016 'International Tables Vol C Tables 4.2.6.8 and 6.1.1.4'
H H 0.0000 0.0000 'International Tables Vol C Tables 4.2.6.8 and 6.1.1.4'
Ag Ag -0.8971 1.1015 'International Tables Vol C Tables 4.2.6.8 and 6.1.1.4'
B B 0.0013 0.0007 'International Tables Vol C Tables 4.2.6.8 and 6.1.1.4'
F F 0.0171 0.0103 'International Tables Vol C Tables 4.2.6.8 and 6.1.1.4'
N N 0.0061 0.0033 'International Tables Vol C Tables 4.2.6.8 and 6.1.1.4'

loop_
_geom_angle_atom_site_label_1
_geom_angle_atom_site_label_2
_geom_angle_atom_site_label_3
_geom_angle
_geom_angle_site_symmetry_1
_geom_angle_site_symmetry_3
_geom_angle_publ_flag
N1 Ag01 N3 180.0 . . ?
N2 Ag01 N1 90.09(9) 3_656 . ?
N2 Ag01 N1 90.09(9) . . ?
N2 Ag01 N2 179.82(18) 3_656 . ?
N2 Ag01 N3 89.91(9) . . ?
N2 Ag01 N3 89.91(9) 3_656 . ?
C10 N1 Ag01 120.8(3) 3_656 . ?
C10 N1 Ag01 120.8(3) . . ?
C10 N1 C10 118.4(5) 3_656 . ?
C20 N2 Ag01 119.7(3) . . ?
C20 N2 C24 118.8(4) . . ?
C24 N2 Ag01 121.2(3) . . ?
C30 N3 Ag01 120.7(3) 3_656 . ?
C30 N3 Ag01 120.7(3) . . ?
C30 N3 C30 118.6(5) 3_656 . ?
N1 C10 H10 118.8 . . ?
N1 C10 C11 122.5(5) . . ?
C11 C10 H10 118.8 . . ?
C10 C11 H11 120.7 . . ?
C10 C11 C12 118.6(5) . . ?
C12 C11 H11 120.7 . . ?
C11 C12 C11 119.5(7) 3_656 . ?
C11 C12 H12 120.3 3_656 . ?
C11 C12 H12 120.3 . . ?
N2 C20 H20 119.0 . . ?
N2 C20 C21 122.1(4) . . ?
C21 C20 H20 119.0 . . ?
C20 C21 H21 120.5 . . ?
C22 C21 C20 119.1(4) . . ?
C22 C21 H21 120.5 . . ?
C21 C22 H22 120.5 . . ?
C21 C22 C23 119.0(4) . . ?
C23 C22 H22 120.5 . . ?
C22 C23 H23 120.4 . . ?
C22 C23 C24 119.2(4) . . ?
C24 C23 H23 120.4 . . ?
N2 C24 C23 121.9(4) . . ?
N2 C24 H24 119.1 . . ?
C23 C24 H24 119.1 . . ?
N3 C30 H30 119.0 . . ?
N3 C30 C31 122.0(5) . . ?
C31 C30 H30 119.0 . . ?
C30 C31 H31 120.4 . . ?
C32 C31 C30 119.2(5) . . ?
C32 C31 H31 120.4 . . ?
C31 C32 C31 119.1(7) 3_656 . ?
C31 C32 H32 120.4 . . ?
C31 C32 H32 120.4 3_656 . ?
N04 C400 C401 173(3) . . ?
C400 C401 H40F 108.3 . . ?
C400 C401 H40G 108.3 . . ?
H40F C401 H40G 107.4 . . ?
C402 C401 C400 116(3) . . ?
C402 C401 H40F 108.3 . . ?
C402 C401 H40G 108.3 . . ?
C401 C402 H40H 109.5 . . ?
C401 C402 H40I 109.5 . . ?
C401 C402 H40J 109.5 . . ?
H40H C402 H40I 109.5 . . ?
H40H C402 H40J 109.5 . . ?
H40I C402 H40J 109.5 . . ?
N04 C403 C404 176.2(13) . . ?
C403 C404 H40D 109.4 . . ?
C403 C404 H40E 109.4 . . ?
C403 C404 C405 111.1(14) . . ?
H40D C404 H40E 108.0 . . ?
C405 C404 H40D 109.4 . . ?
C405 C404 H40E 109.4 . . ?
C404 C405 H40A 109.5 . . ?
C404 C405 H40B 109.5 . . ?
C404 C405 H40C 109.5 . . ?
H40A C405 H40B 109.5 . . ?
H40A C405 H40C 109.5 . . ?
H40B C405 H40C 109.5 . . ?
F2 B01 F1 106.6(4) . . ?
F3 B01 F1 109.4(4) . . ?
F3 B01 F2 110.1(4) . . ?
F3 B01 F4 111.5(4) . . ?
F4 B01 F1 109.8(4) . . ?
F4 B01 F2 109.2(4) . . ?

loop_
_geom_bond_atom_site_label_1
_geom_bond_atom_site_label_2
_geom_bond_distance
_geom_bond_site_symmetry_2
_geom_bond_publ_flag
Ag01 N1 2.169(5) . ?
Ag01 N2 2.168(4) . ?
Ag01 N2 2.168(4) 3_656 ?
Ag01 N3 2.191(5) . ?
F1 B01 1.409(6) . ?
F2 B01 1.402(5) . ?
F3 B01 1.372(6) . ?
F4 B01 1.380(5) . ?
N1 C10 1.342(5) . ?
N1 C10 1.342(5) 3_656 ?
N2 C20 1.334(6) . ?
N2 C24 1.340(6) . ?
N3 C30 1.338(5) 3_656 ?
N3 C30 1.338(5) . ?
N04 C400 1.17(3) . ?
N04 C403 1.119(12) . ?
C10 H10 0.9500 . ?
C10 C11 1.379(7) . ?
C11 H11 0.9500 . ?
C11 C12 1.383(7) . ?
C12 H12 0.9500 . ?
C20 H20 0.9500 . ?
C20 C21 1.391(6) . ?
C21 H21 0.9500 . ?
C21 C22 1.373(7) . ?
C22 H22 0.9500 . ?
C22 C23 1.375(7) . ?
C23 H23 0.9500 . ?
C23 C24 1.389(6) . ?
C24 H24 0.9500 . ?
C30 H30 0.9500 . ?
C30 C31 1.383(7) . ?
C31 H31 0.9500 . ?
C31 C32 1.370(7) . ?
C32 H32 0.9500 . ?
C400 C401 1.46(4) . ?
C401 H40F 0.9900 . ?
C401 H40G 0.9900 . ?
C401 C402 1.41(5) . ?
C402 H40H 0.9800 . ?
C402 H40I 0.9800 . ?
C402 H40J 0.9800 . ?
C403 C404 1.475(16) . ?
C404 H40D 0.9900 . ?
C404 H40E 0.9900 . ?
C404 C405 1.55(2) . ?
C405 H40A 0.9800 . ?
C405 H40B 0.9800 . ?
C405 H40C 0.9800 . ?

loop_
_geom_torsion_atom_site_label_1
_geom_torsion_atom_site_label_2
_geom_torsion_atom_site_label_3
_geom_torsion_atom_site_label_4
_geom_torsion
_geom_torsion_site_symmetry_1
_geom_torsion_site_symmetry_2
_geom_torsion_site_symmetry_3
_geom_torsion_site_symmetry_4
_geom_torsion_publ_flag
Ag01 N1 C10 C11 179.9(4) . . . . ?
Ag01 N2 C20 C21 173.1(4) . . . . ?
Ag01 N2 C24 C23 -172.7(4) . . . . ?
Ag01 N3 C30 C31 179.3(4) . . . . ?
N1 C10 C11 C12 0.3(8) . . . . ?
N2 C20 C21 C22 -0.5(8) . . . . ?
N3 C30 C31 C32 1.4(8) . . . . ?
C10 N1 C10 C11 -0.2(4) 3_656 . . . ?
C10 C11 C12 C11 -0.1(4) . . . 3_656 ?
C20 N2 C24 C23 0.9(7) . . . . ?
C20 C21 C22 C23 1.1(8) . . . . ?
C21 C22 C23 C24 -0.7(8) . . . . ?
C22 C23 C24 N2 -0.3(8) . . . . ?
C24 N2 C20 C21 -0.5(7) . . . . ?
C30 N3 C30 C31 -0.7(4) 3_656 . . . ?
C30 C31 C32 C31 -0.7(4) . . . 3_656 ?
